data_4324962
loop_
_publ_author_name
'Nikola Paul Chmel'
'Guy J. Clarkson'
'Alessandro Troisi'
'Scott S. Turner'
'Peter Scott'

_publ_section_title
;
 Chiral Semiconductor Phases: The Optically Pure D3[MIII(S,S-EDDS)]2 (D =
 TTF, TSF) Family
;
_journal_name_full 'Inorganic Chemistry'
_journal_page_first 4039
_journal_page_last 4046
_journal_paper_doi 10.1021/ic102522k
_journal_volume 50
_journal_year 2011
_chemical_absolute_configuration syn
_chemical_formula_sum 'C38 H48 Fe2 N4 O22 Se12'
_chemical_formula_weight 1972.02
_chemical_name_systematic
;
 ?
;
_space_group_IT_number 4
_symmetry_cell_setting monoclinic
_symmetry_space_group_name_Hall 'P 2yb'
_symmetry_space_group_name_H-M 'P 1 21 1'
_atom_sites_solution_hydrogens geom
_atom_sites_solution_primary direct
_atom_sites_solution_secondary difmap
_audit_creation_method SHELXL-97
_cell_angle_alpha 90.00
_cell_angle_beta 94.188(2)
_cell_angle_gamma 90.00
_cell_formula_units_Z 2
_cell_length_a 10.9413(5)
_cell_length_b 10.4374(4)
_cell_length_c 25.0015(11)
_cell_measurement_reflns_used 41795
_cell_measurement_temperature 120(2)
_cell_measurement_theta_max 27.48
_cell_measurement_theta_min 2.91
_cell_volume 2847.5(2)
_computing_cell_refinement 'DENZO (Otwinowski & Minor, 1997) & COLLECT (Hooft, R.W.W., 1998)'
_computing_data_collection 'COLLECT (Hooft, R.W.W., 1998)'
_computing_data_reduction 'DENZO (Otwinowski & Minor, 1997) & COLLECT (Hooft, R.W.W., 1998)'
_computing_molecular_graphics 'WINGGX (Farrugia, 1999)'
_computing_publication_material 'WINGGX (Farrugia, 1999)'
_computing_structure_refinement 'SHELXL-97 (Sheldrick, 2008)'
_computing_structure_solution 'SHELXL-97 (Sheldrick, 2008)'
_diffrn_ambient_temperature 120(2)
_diffrn_detector_area_resol_mean 9.091
_diffrn_measured_fraction_theta_full 0.997
_diffrn_measured_fraction_theta_max 0.997
_diffrn_measurement_device_type 'Bruker-Nonius Roper CCD camera on \k-goniostat'
_diffrn_measurement_method '\f & \w scans'
_diffrn_radiation_monochromator graphite
_diffrn_radiation_source 'Bruker-Nonius FR591 rotating anode'
_diffrn_radiation_type MoK\a
_diffrn_radiation_wavelength 0.71073
_diffrn_reflns_av_R_equivalents 0.0000
_diffrn_reflns_av_sigmaI/netI 0.1892
_diffrn_reflns_limit_h_max 14
_diffrn_reflns_limit_h_min -14
_diffrn_reflns_limit_k_max 13
_diffrn_reflns_limit_k_min -13
_diffrn_reflns_limit_l_max 32
_diffrn_reflns_limit_l_min -32
_diffrn_reflns_number 41116
_diffrn_reflns_theta_full 27.49
_diffrn_reflns_theta_max 27.49
_diffrn_reflns_theta_min 2.97
_exptl_absorpt_coefficient_mu 8.257
_exptl_absorpt_correction_T_max 0.7898
_exptl_absorpt_correction_T_min 0.1908
_exptl_absorpt_correction_type multi-scan
_exptl_absorpt_process_details 'SADABS 2007/2 (Sheldrick, G.M., 2007)'
_exptl_crystal_colour black
_exptl_crystal_density_diffrn 2.300
_exptl_crystal_description needle
_exptl_crystal_F_000 1880
_exptl_crystal_size_max 0.30
_exptl_crystal_size_mid 0.04
_exptl_crystal_size_min 0.03
_refine_diff_density_max 2.477
_refine_diff_density_min -1.775
_refine_diff_density_rms 0.302
_refine_ls_abs_structure_details 'Flack H D (1983), Acta Cryst. A39, 876-881'
_refine_ls_abs_structure_Flack 0.074(14)
_refine_ls_extinction_method none
_refine_ls_goodness_of_fit_ref 1.043
_refine_ls_hydrogen_treatment mixed
_refine_ls_matrix_type full
_refine_ls_number_parameters 716
_refine_ls_number_reflns 41116
_refine_ls_number_restraints 216
_refine_ls_restrained_S_all 1.041
_refine_ls_R_factor_all 0.1506
_refine_ls_R_factor_gt 0.0876
_refine_ls_shift/su_max 0.027
_refine_ls_shift/su_mean 0.001
_refine_ls_structure_factor_coef Fsqd
_refine_ls_weighting_details 'calc w=1/[\s^2^(Fo^2^)+(0.0000P)^2^+3.7256P] where P=(Fo^2^+2Fc^2^)/3'
_refine_ls_weighting_scheme calc
_refine_ls_wR_factor_gt 0.1619
_refine_ls_wR_factor_ref 0.1889
_reflns_number_gt 25321
_reflns_number_total 41116
_reflns_threshold_expression >2\s(I)
_cod_data_source_file ic102522k_si_001_5.cif
_cod_data_source_block TSFFeEDDS
_cod_database_code 4324962

loop_
_symmetry_equiv_pos_as_xyz
'x, y, z'
'-x, y+1/2, -z'

loop_
_atom_site_label
_atom_site_type_symbol
_atom_site_fract_x
_atom_site_fract_y
_atom_site_fract_z
_atom_site_U_iso_or_equiv
_atom_site_adp_type
_atom_site_occupancy
_atom_site_symmetry_multiplicity
_atom_site_calc_flag
_atom_site_refinement_flags
Se8 Se 0.10345(12) 0.97983(11) 0.18653(5) 0.0216(3) Uani 1 1 d .
Se7 Se 0.11728(13) 1.01251(13) 0.31350(5) 0.0276(3) Uani 1 1 d .
Se3 Se 0.78597(12) 1.03141(12) 0.30525(5) 0.0271(3) Uani 1 1 d .
Se4 Se 0.78140(13) 1.01535(16) 0.17873(5) 0.0405(4) Uani 1 1 d .
Se1 Se 0.72480(11) 0.71393(14) 0.30935(5) 0.0303(3) Uani 1 1 d .
Se6 Se 0.04305(12) 0.65475(12) 0.20520(5) 0.0229(3) Uani 1 1 d .
Se5 Se 0.06858(11) 0.70450(13) 0.33084(5) 0.0240(3) Uani 1 1 d U
Se2 Se 0.71980(13) 0.70085(16) 0.18369(5) 0.0407(4) Uani 1 1 d U
Se12 Se 0.45017(12) 1.07568(13) 0.17132(5) 0.0267(3) Uani 1 1 d .
Se11 Se 0.46337(12) 1.12407(12) 0.29668(5) 0.0234(3) Uani 1 1 d .
Se10 Se 0.39666(11) 0.75850(12) 0.19183(5) 0.0198(3) Uani 1 1 d .
Se9 Se 0.41351(11) 0.80810(12) 0.31821(5) 0.0228(3) Uani 1 1 d .
Fe1 Fe 0.14545(14) 0.19964(15) 0.45780(6) 0.0166(4) Uani 1 1 d .
C33 C 0.0709(10) 0.7755(12) 0.2610(5) 0.020(3) Uani 1 1 d U
C44 C 0.4379(11) 1.0025(11) 0.2415(4) 0.019(3) Uani 1 1 d .
C23 C 0.7399(11) 0.8041(12) 0.2453(5) 0.025(3) Uani 1 1 d U
C32 C 0.0556(12) 0.5368(14) 0.3057(5) 0.041(4) Uani 1 1 d U
H32 H 0.0587 0.4669 0.3301 0.050 Uiso 1 1 calc R
C43 C 0.4180(11) 0.8778(11) 0.2478(5) 0.013(3) Uani 1 1 d U
C34 C 0.0921(12) 0.9005(14) 0.2534(5) 0.026(3) Uani 1 1 d U
C24 C 0.7641(11) 0.9290(13) 0.2428(5) 0.028(3) Uani 1 1 d .
O5 O -0.0117(7) 0.1819(8) 0.4160(3) 0.027(2) Uani 1 1 d .
O7 O 0.2079(7) 0.3083(7) 0.3991(3) 0.027(2) Uani 1 1 d .
O6 O 0.0771(6) 0.1102(6) 0.5207(3) 0.0180(18) Uani 1 1 d .
C8 C 0.3214(10) 0.3237(10) 0.4023(4) 0.014(2) Uani 1 1 d .
O3 O 0.3833(7) 0.3607(8) 0.3650(3) 0.026(2) Uani 1 1 d .
Fe2 Fe 0.66685(13) 0.57069(15) 0.04070(6) 0.0141(4) Uani 1 1 d .
O2 O -0.0995(6) 0.1013(7) 0.5600(3) 0.0167(18) Uani 1 1 d .
N2 N 0.3077(8) 0.2783(8) 0.4988(3) 0.0105(18) Uani 1 1 d DU
N1 N 0.0672(8) 0.3539(8) 0.5006(4) 0.0122(19) Uani 1 1 d DU
O16 O 0.5770(6) 0.6508(7) -0.0234(3) 0.0169(18) Uani 1 1 d U
C16 C 0.6495(9) 0.3656(12) -0.0416(4) 0.023(3) Uani 1 1 d .
H16A H 0.6405 0.4261 -0.0721 0.027 Uiso 1 1 calc R
H16B H 0.6222 0.2798 -0.0544 0.027 Uiso 1 1 calc R
N4 N 0.5735(8) 0.4097(8) 0.0030(3) 0.0096(18) Uani 1 1 d DU
O18 O 0.7689(6) 0.7224(6) 0.0553(3) 0.0163(17) Uani 1 1 d .
O15 O 0.7462(6) 0.4668(6) 0.1006(3) 0.0138(17) Uani 1 1 d .
C4 C -0.0234(10) 0.1603(10) 0.5357(4) 0.013(3) Uani 1 1 d .
O1 O -0.2062(7) 0.2103(8) 0.3864(3) 0.036(2) Uani 1 1 d .
O8 O 0.2459(7) 0.0515(7) 0.4428(3) 0.0218(19) Uani 1 1 d .
C3 C -0.0490(10) 0.3012(10) 0.5177(4) 0.016(3) Uani 1 1 d .
H3 H -0.0764 0.3522 0.5485 0.019 Uiso 1 1 calc R
C1 C -0.1194(10) 0.2273(11) 0.4202(5) 0.020(3) Uani 1 1 d U
C9 C 0.4490(9) 0.1476(10) 0.4511(4) 0.014(3) Uani 1 1 d .
H9A H 0.4993 0.1478 0.4198 0.017 Uiso 1 1 calc R
H9B H 0.5060 0.1342 0.4832 0.017 Uiso 1 1 calc R
C7 C 0.3943(10) 0.2831(10) 0.4556(4) 0.020(3) Uani 1 1 d .
H7 H 0.4610 0.3463 0.4650 0.024 Uiso 1 1 calc R
O17 O 0.5259(7) 0.5941(7) 0.0832(3) 0.0175(19) Uani 1 1 d .
C13 C 0.9144(10) 0.4918(11) 0.0443(4) 0.020(2) Uani 1 1 d U
H13 H 0.9794 0.4297 0.0353 0.024 Uiso 1 1 calc R
C12 C 0.9712(10) 0.6270(11) 0.0489(4) 0.025(3) Uani 1 1 d U
H12A H 1.0353 0.6260 0.0790 0.030 Uiso 1 1 calc R
H12B H 1.0129 0.6436 0.0158 0.030 Uiso 1 1 calc R
N3 N 0.8167(8) 0.4885(8) 0.0021(4) 0.015(2) Uani 1 1 d D
C5 C 0.1545(9) 0.3929(10) 0.5447(4) 0.012(2) Uani 1 1 d U
H5A H 0.1574 0.3280 0.5736 0.014 Uiso 1 1 calc R
H5B H 0.1294 0.4759 0.5597 0.014 Uiso 1 1 calc R
O13 O 0.9341(7) 0.8455(8) 0.0642(3) 0.036(2) Uani 1 1 d .
O14 O 0.9346(6) 0.4159(7) 0.1368(3) 0.0197(18) Uani 1 1 d U
O4 O 0.4114(7) -0.0755(8) 0.4441(3) 0.029(2) Uani 1 1 d U
C2 C -0.1478(9) 0.3027(10) 0.4720(4) 0.018(3) Uani 1 1 d U
H2A H -0.1648 0.3931 0.4619 0.022 Uiso 1 1 calc R
H2B H -0.2238 0.2671 0.4854 0.022 Uiso 1 1 calc R
C6 C 0.2782(9) 0.4054(9) 0.5228(4) 0.013(2) Uani 1 1 d U
H6A H 0.3407 0.4281 0.5519 0.016 Uiso 1 1 calc R
H6B H 0.2766 0.4733 0.4951 0.016 Uiso 1 1 calc R
C10 C 0.3662(10) 0.0317(12) 0.4458(4) 0.022(3) Uani 1 1 d .
C11 C 0.8878(9) 0.7384(11) 0.0574(4) 0.017(3) Uani 1 1 d U
C14 C 0.8662(11) 0.4529(11) 0.0993(5) 0.021(2) Uani 1 1 d U
C15 C 0.7820(10) 0.3604(11) -0.0193(4) 0.019(3) Uani 1 1 d .
H15A H 0.7918 0.2955 0.0096 0.023 Uiso 1 1 calc R
H15B H 0.8355 0.3362 -0.0479 0.023 Uiso 1 1 calc R
O11 O 0.3536(7) 0.5408(8) 0.1206(3) 0.033(2) Uani 1 1 d .
C20 C 0.4194(11) 0.5356(10) 0.0818(4) 0.020(3) Uani 1 1 d .
O12 O 0.3846(6) 0.6559(7) -0.0607(3) 0.0151(17) Uani 1 1 d U
C17 C 0.4530(9) 0.4638(10) -0.0148(4) 0.0112(19) Uani 1 1 d U
H17 H 0.4148 0.4095 -0.0445 0.013 Uiso 1 1 calc R
C19 C 0.3696(9) 0.4620(10) 0.0325(4) 0.013(2) Uani 1 1 d U
H19A H 0.2889 0.4983 0.0201 0.016 Uiso 1 1 calc R
H19B H 0.3563 0.3718 0.0429 0.016 Uiso 1 1 calc R
C18 C 0.4697(10) 0.5986(10) -0.0358(4) 0.016(2) Uani 1 1 d U
C41 C 0.3772(9) 0.6408(11) 0.2916(4) 0.014(2) Uani 1 1 d U
H41 H 0.3647 0.5719 0.3154 0.017 Uiso 1 1 calc R
C42 C 0.3697(9) 0.6230(11) 0.2389(5) 0.017(2) Uani 1 1 d U
H42 H 0.3504 0.5403 0.2248 0.020 Uiso 1 1 calc R
C21 C 0.6945(10) 0.5587(14) 0.2746(6) 0.036(4) Uani 1 1 d U
H21 H 0.6801 0.4828 0.2941 0.043 Uiso 1 1 calc R
O25 O 0.8905(7) 0.6391(7) -0.0845(3) 0.0224(19) Uani 1 1 d .
O24 O 0.1767(7) 0.3686(7) 0.1307(3) 0.024(2) Uani 1 1 d .
O23 O 0.3485(6) 0.6757(8) 0.4287(3) 0.025(2) Uani 1 1 d .
O22 O 0.4043(7) 0.1168(8) 0.5827(3) 0.033(2) Uani 1 1 d .
O26 O 0.8626(7) 0.0915(7) 0.0648(3) 0.034(2) Uani 1 1 d .
O21 O 0.6255(8) 0.3885(7) 0.3702(3) 0.036(2) Uani 1 1 d .
C22 C 0.6936(11) 0.5575(15) 0.2202(6) 0.044(4) Uani 1 1 d U
H22 H 0.6788 0.4794 0.2013 0.053 Uiso 1 1 calc R
C31 C 0.0422(11) 0.5165(14) 0.2539(5) 0.030(3) Uani 1 1 d .
H31 H 0.0320 0.4315 0.2408 0.036 Uiso 1 1 calc R
C45 C 0.4672(11) 1.2634(13) 0.2504(5) 0.032(3) Uani 1 1 d U
H45 H 0.4717 1.3484 0.2640 0.039 Uiso 1 1 calc R
C35 C 0.1403(10) 1.1403(12) 0.2183(5) 0.024(3) Uani 1 1 d .
H35 H 0.1558 1.2118 0.1963 0.029 Uiso 1 1 calc R
C26 C 0.8114(12) 1.1782(15) 0.2666(6) 0.047(4) Uani 1 1 d .
H26 H 0.8251 1.2574 0.2848 0.057 Uiso 1 1 calc R
C46 C 0.4635(11) 1.2414(12) 0.1972(5) 0.029(3) Uani 1 1 d U
H46 H 0.4677 1.3111 0.1729 0.034 Uiso 1 1 calc R
C25 C 0.8108(10) 1.1742(13) 0.2128(5) 0.036(4) Uani 1 1 d .
H25 H 0.8248 1.2492 0.1926 0.044 Uiso 1 1 calc R
C36 C 0.1448(12) 1.1544(13) 0.2711(5) 0.036(4) Uani 1 1 d .
H36 H 0.1618 1.2358 0.2870 0.043 Uiso 1 1 calc R
H3A H 0.820(11) 0.553(7) -0.018(4) 0.054 Uiso 1 1 d D
H4 H 0.594(10) 0.339(5) 0.016(4) 0.054 Uiso 1 1 d D
H2 H 0.333(10) 0.237(10) 0.526(3) 0.054 Uiso 1 1 d D
H1 H 0.043(11) 0.418(7) 0.483(4) 0.054 Uiso 1 1 d D

loop_
_atom_site_aniso_label
_atom_site_aniso_U_11
_atom_site_aniso_U_22
_atom_site_aniso_U_33
_atom_site_aniso_U_23
_atom_site_aniso_U_13
_atom_site_aniso_U_12
Se8 0.0263(7) 0.0204(8) 0.0177(7) -0.0012(6) -0.0007(6) 0.0027(6)
Se7 0.0359(8) 0.0284(8) 0.0179(7) -0.0050(6) -0.0022(6) 0.0070(7)
Se3 0.0278(7) 0.0329(9) 0.0206(7) -0.0015(6) 0.0015(6) -0.0017(7)
Se4 0.0356(8) 0.0655(11) 0.0208(7) 0.0054(8) 0.0035(6) -0.0100(8)
Se1 0.0244(7) 0.0402(9) 0.0265(7) -0.0039(7) 0.0032(6) -0.0056(7)
Se6 0.0273(7) 0.0228(8) 0.0179(7) 0.0010(6) -0.0021(6) 0.0017(6)
Se5 0.0250(7) 0.0316(8) 0.0153(6) 0.0036(6) 0.0000(5) 0.0019(7)
Se2 0.0332(8) 0.0622(11) 0.0272(8) -0.0215(8) 0.0067(6) -0.0165(8)
Se12 0.0365(8) 0.0259(8) 0.0176(6) 0.0002(6) 0.0011(6) -0.0074(7)
Se11 0.0297(7) 0.0221(8) 0.0178(7) -0.0045(6) -0.0021(6) 0.0000(6)
Se10 0.0269(7) 0.0166(7) 0.0161(6) -0.0033(6) 0.0024(5) -0.0008(6)
Se9 0.0274(7) 0.0255(8) 0.0155(7) 0.0012(6) 0.0014(6) 0.0042(6)
Fe1 0.0208(9) 0.0137(9) 0.0148(8) -0.0031(7) -0.0015(7) -0.0011(8)
C33 0.016(6) 0.017(7) 0.029(7) 0.000(6) 0.003(6) 0.004(5)
C44 0.039(8) 0.006(6) 0.012(6) -0.002(5) 0.000(6) -0.001(6)
C23 0.019(6) 0.029(7) 0.026(6) 0.009(5) 0.009(5) -0.009(5)
C32 0.056(10) 0.046(9) 0.022(7) 0.014(7) 0.004(7) 0.004(8)
C43 0.015(4) 0.014(4) 0.012(4) -0.003(3) 0.008(3) -0.001(3)
C34 0.026(7) 0.039(7) 0.014(6) 0.011(6) 0.002(5) 0.010(6)
C24 0.026(8) 0.042(9) 0.015(7) 0.009(6) 0.004(6) 0.011(7)
O5 0.020(5) 0.026(5) 0.033(5) -0.007(4) -0.002(4) -0.004(4)
O7 0.033(5) 0.020(5) 0.026(5) -0.001(4) -0.009(4) 0.003(4)
O6 0.025(4) 0.009(4) 0.020(4) 0.000(3) -0.001(4) -0.007(4)
C8 0.018(6) 0.011(6) 0.013(6) 0.002(5) -0.008(5) 0.001(5)
O3 0.032(5) 0.023(5) 0.025(5) 0.000(4) 0.014(4) 0.013(4)
Fe2 0.0132(8) 0.0117(9) 0.0173(8) -0.0005(7) 0.0008(7) -0.0015(7)
O2 0.020(4) 0.014(4) 0.018(4) 0.003(4) 0.011(3) -0.003(4)
N2 0.014(3) 0.008(3) 0.010(3) 0.000(3) 0.001(3) -0.003(3)
N1 0.012(3) 0.009(3) 0.015(3) 0.003(3) -0.002(3) 0.002(3)
O16 0.011(4) 0.012(4) 0.027(4) 0.009(3) -0.004(3) -0.006(3)
C16 0.023(7) 0.032(7) 0.013(6) -0.001(6) -0.001(5) 0.006(6)
N4 0.009(3) 0.008(3) 0.011(3) -0.002(3) -0.001(3) -0.001(3)
O18 0.019(4) 0.008(4) 0.023(4) -0.008(3) 0.009(3) -0.006(4)
O15 0.010(4) 0.017(4) 0.014(4) 0.000(3) -0.004(3) 0.002(3)
C4 0.024(7) 0.007(6) 0.007(5) -0.004(5) -0.001(5) -0.002(5)
O1 0.025(5) 0.037(5) 0.042(5) -0.019(5) -0.019(4) 0.002(5)
O8 0.022(4) 0.011(4) 0.033(5) 0.000(4) 0.003(4) -0.007(4)
C3 0.017(6) 0.009(6) 0.022(6) 0.009(5) 0.006(5) 0.006(5)
C1 0.019(5) 0.014(6) 0.028(6) -0.007(5) 0.002(5) 0.008(5)
C9 0.015(6) 0.012(6) 0.014(6) 0.000(5) -0.002(5) 0.006(5)
C7 0.013(6) 0.028(8) 0.021(6) -0.001(5) 0.005(5) -0.005(5)
O17 0.020(4) 0.006(4) 0.027(5) -0.003(4) 0.007(4) 0.000(4)
C13 0.024(5) 0.022(5) 0.015(4) 0.004(4) -0.004(4) 0.009(5)
C12 0.029(6) 0.024(6) 0.019(5) 0.003(5) -0.013(5) 0.008(5)
N3 0.008(5) 0.015(6) 0.023(6) -0.004(4) 0.000(4) -0.002(4)
C5 0.014(3) 0.007(3) 0.013(3) 0.002(3) -0.002(3) 0.001(3)
O13 0.029(5) 0.021(5) 0.058(6) -0.009(5) 0.010(5) -0.015(4)
O14 0.015(4) 0.020(4) 0.024(4) 0.006(4) -0.002(3) -0.005(4)
O4 0.024(4) 0.021(4) 0.041(5) -0.004(4) -0.004(4) 0.014(4)
C2 0.009(5) 0.013(5) 0.033(6) 0.006(5) 0.003(4) 0.001(4)
C6 0.019(4) 0.006(4) 0.014(5) 0.001(4) -0.004(4) 0.003(4)
C10 0.020(6) 0.034(8) 0.012(5) 0.009(6) 0.002(5) 0.004(6)
C11 0.016(4) 0.018(4) 0.018(4) 0.002(3) 0.002(3) -0.010(3)
C14 0.026(5) 0.020(5) 0.019(5) -0.006(4) 0.006(4) 0.000(4)
C15 0.024(7) 0.012(6) 0.022(6) 0.000(5) 0.007(5) -0.003(5)
O11 0.041(5) 0.035(6) 0.024(5) -0.007(4) 0.015(4) -0.020(5)
C20 0.035(7) 0.009(6) 0.018(6) -0.002(5) 0.000(6) 0.008(6)
O12 0.018(3) 0.010(3) 0.017(3) 0.003(2) 0.004(2) 0.006(3)
C17 0.012(3) 0.009(3) 0.013(3) -0.003(3) -0.001(3) -0.001(3)
C19 0.011(3) 0.010(4) 0.018(3) 0.005(3) -0.002(3) -0.006(3)
C18 0.023(5) 0.013(5) 0.012(5) 0.003(4) 0.011(4) -0.001(4)
C41 0.016(4) 0.009(4) 0.018(4) 0.004(3) 0.000(3) 0.005(3)
C42 0.017(5) 0.008(5) 0.025(5) 0.007(5) -0.002(5) 0.002(5)
C21 0.020(6) 0.035(7) 0.053(7) 0.000(6) 0.001(6) -0.003(6)
O25 0.029(5) 0.029(5) 0.010(4) 0.013(4) 0.002(4) -0.001(4)
O24 0.027(5) 0.022(4) 0.023(5) -0.005(4) 0.008(4) -0.007(4)
O23 0.016(4) 0.029(5) 0.031(5) -0.006(4) -0.001(4) 0.005(4)
O22 0.030(5) 0.033(5) 0.032(5) 0.000(4) -0.016(4) -0.002(4)
O26 0.045(6) 0.018(5) 0.040(6) 0.008(4) -0.001(5) -0.007(4)
O21 0.044(6) 0.033(6) 0.031(5) -0.010(4) 0.003(5) -0.005(5)
C22 0.017(7) 0.071(10) 0.043(9) -0.023(7) 0.001(6) -0.014(8)
C31 0.029(7) 0.022(7) 0.039(8) 0.013(7) 0.006(6) -0.005(7)
C45 0.040(7) 0.033(7) 0.021(6) 0.001(5) -0.013(6) 0.002(6)
C35 0.019(7) 0.026(8) 0.028(7) -0.006(6) 0.004(6) 0.002(6)
C26 0.035(9) 0.038(10) 0.071(12) -0.001(9) 0.018(8) 0.007(8)
C46 0.032(4) 0.028(4) 0.025(4) 0.009(3) 0.001(3) 0.002(3)
C25 0.025(7) 0.042(10) 0.043(9) 0.015(7) 0.006(6) -0.019(7)
C36 0.041(9) 0.030(9) 0.037(8) -0.001(7) 0.003(7) 0.013(7)

loop_
_atom_type_symbol
_atom_type_description
_atom_type_scat_dispersion_real
_atom_type_scat_dispersion_imag
_atom_type_scat_source
C C 0.0033 0.0016 'International Tables Vol C Tables 4.2.6.8 and 6.1.1.4'
H H 0.0000 0.0000 'International Tables Vol C Tables 4.2.6.8 and 6.1.1.4'
N N 0.0061 0.0033 'International Tables Vol C Tables 4.2.6.8 and 6.1.1.4'
Fe Fe 0.3463 0.8444 'International Tables Vol C Tables 4.2.6.8 and 6.1.1.4'
Se Se -0.0929 2.2259 'International Tables Vol C Tables 4.2.6.8 and 6.1.1.4'
O O 0.0106 0.0060 'International Tables Vol C Tables 4.2.6.8 and 6.1.1.4'

loop_
_geom_angle_atom_site_label_1
_geom_angle_atom_site_label_2
_geom_angle_atom_site_label_3
_geom_angle
C34 Se8 C35 92.5(6)
C36 Se7 C34 93.4(6)
C26 Se3 C24 92.9(6)
C24 Se4 C25 93.6(6)
C21 Se1 C23 93.6(6)
C33 Se6 C31 92.3(6)
C32 Se5 C33 93.6(5)
C22 Se2 C23 94.3(6)
C46 Se12 C44 93.5(5)
C45 Se11 C44 94.6(5)
C43 Se10 C42 92.8(5)
C41 Se9 C43 92.6(5)
O8 Fe1 O5 108.0(3)
O8 Fe1 O7 94.6(3)
O5 Fe1 O7 89.8(3)
O8 Fe1 O6 91.6(3)
O5 Fe1 O6 90.6(3)
O7 Fe1 O6 173.2(3)
O8 Fe1 N1 160.4(3)
O5 Fe1 N1 88.3(3)
O7 Fe1 N1 96.3(3)
O6 Fe1 N1 77.0(3)
O8 Fe1 N2 86.4(3)
O5 Fe1 N2 162.9(3)
O7 Fe1 N2 79.6(3)
O6 Fe1 N2 98.4(3)
N1 Fe1 N2 79.7(3)
C34 C33 Se6 124.3(10)
C34 C33 Se5 121.7(9)
Se6 C33 Se5 114.0(6)
C43 C44 Se11 126.1(9)
C43 C44 Se12 121.2(8)
Se11 C44 Se12 112.6(6)
C24 C23 Se1 124.2(10)
C24 C23 Se2 122.3(9)
Se1 C23 Se2 113.5(6)
C31 C32 Se5 119.1(11)
C31 C32 H32 120.5
Se5 C32 H32 120.5
C44 C43 Se10 125.0(9)
C44 C43 Se9 119.8(8)
Se10 C43 Se9 115.2(6)
C33 C34 Se8 125.5(10)
C33 C34 Se7 120.0(10)
Se8 C34 Se7 114.6(7)
C23 C24 Se4 123.2(10)
C23 C24 Se3 121.8(9)
Se4 C24 Se3 115.0(7)
C1 O5 Fe1 134.5(8)
C8 O7 Fe1 114.5(7)
C4 O6 Fe1 114.1(6)
O7 C8 O3 125.5(10)
O7 C8 C7 117.6(9)
O3 C8 C7 116.7(10)
O17 Fe2 O18 105.1(3)
O17 Fe2 O15 88.7(3)
O18 Fe2 O15 95.1(3)
O17 Fe2 O16 91.3(3)
O18 Fe2 O16 93.0(3)
O15 Fe2 O16 171.7(3)
O17 Fe2 N3 163.2(3)
O18 Fe2 N3 87.9(3)
O15 Fe2 N3 79.3(3)
O16 Fe2 N3 98.9(3)
O17 Fe2 N4 88.1(3)
O18 Fe2 N4 164.1(3)
O15 Fe2 N4 94.1(3)
O16 Fe2 N4 77.6(3)
N3 Fe2 N4 81.0(3)
C7 N2 C6 115.3(8)
C7 N2 Fe1 102.3(6)
C6 N2 Fe1 109.5(6)
C7 N2 H2 115(8)
C6 N2 H2 101(8)
Fe1 N2 H2 114(8)
C5 N1 C3 114.5(8)
C5 N1 Fe1 108.8(6)
C3 N1 Fe1 104.3(6)
C5 N1 H1 110(9)
C3 N1 H1 102(9)
Fe1 N1 H1 118(9)
C18 O16 Fe2 113.2(6)
N4 C16 C15 107.6(8)
N4 C16 H16A 110.2
C15 C16 H16A 110.2
N4 C16 H16B 110.2
C15 C16 H16B 110.2
H16A C16 H16B 108.5
C17 N4 C16 115.0(8)
C17 N4 Fe2 102.7(6)
C16 N4 Fe2 107.0(6)
C17 N4 H4 132(8)
C16 N4 H4 82(9)
Fe2 N4 H4 115(8)
C11 O18 Fe2 131.4(7)
C14 O15 Fe2 114.9(7)
O2 C4 O6 123.9(10)
O2 C4 C3 120.1(10)
O6 C4 C3 115.8(9)
C10 O8 Fe1 133.1(8)
N1 C3 C2 111.1(9)
N1 C3 C4 107.2(8)
C2 C3 C4 109.3(9)
N1 C3 H3 109.7
C2 C3 H3 109.7
C4 C3 H3 109.7
O1 C1 O5 123.9(11)
O1 C1 C2 116.6(9)
O5 C1 C2 119.4(10)
C10 C9 C7 120.4(9)
C10 C9 H9A 107.2
C7 C9 H9A 107.2
C10 C9 H9B 107.2
C7 C9 H9B 107.2
H9A C9 H9B 106.9
N2 C7 C9 107.0(8)
N2 C7 C8 108.5(8)
C9 C7 C8 111.4(9)
N2 C7 H7 110.0
C9 C7 H7 110.0
C8 C7 H7 110.0
C20 O17 Fe2 131.5(7)
N3 C13 C12 110.4(9)
N3 C13 C14 110.9(9)
C12 C13 C14 109.4(9)
N3 C13 H13 108.7
C12 C13 H13 108.7
C14 C13 H13 108.7
C11 C12 C13 118.2(9)
C11 C12 H12A 107.8
C13 C12 H12A 107.8
C11 C12 H12B 107.8
C13 C12 H12B 107.8
H12A C12 H12B 107.1
C13 N3 C15 116.2(9)
C13 N3 Fe2 102.2(7)
C15 N3 Fe2 109.9(7)
C13 N3 H3A 111(9)
C15 N3 H3A 122(9)
Fe2 N3 H3A 91(9)
N1 C5 C6 107.8(8)
N1 C5 H5A 110.2
C6 C5 H5A 110.2
N1 C5 H5B 110.2
C6 C5 H5B 110.2
H5A C5 H5B 108.5
C3 C2 C1 116.4(9)
C3 C2 H2A 108.2
C1 C2 H2A 108.2
C3 C2 H2B 108.2
C1 C2 H2B 108.2
H2A C2 H2B 107.3
C5 C6 N2 107.2(8)
C5 C6 H6A 110.3
N2 C6 H6A 110.3
C5 C6 H6B 110.3
N2 C6 H6B 110.3
H6A C6 H6B 108.5
O4 C10 O8 122.8(11)
O4 C10 C9 119.5(10)
O8 C10 C9 117.7(10)
O13 C11 O18 121.2(10)
O13 C11 C12 118.2(10)
O18 C11 C12 120.6(10)
O14 C14 O15 124.8(11)
O14 C14 C13 122.2(10)
O15 C14 C13 113.0(10)
N3 C15 C16 108.3(9)
N3 C15 H15A 110.0
C16 C15 H15A 110.0
N3 C15 H15B 110.0
C16 C15 H15B 110.0
H15A C15 H15B 108.4
O11 C20 O17 121.3(10)
O11 C20 C19 117.3(10)
O17 C20 C19 121.4(9)
N4 C17 C18 109.4(8)
N4 C17 C19 109.2(8)
C18 C17 C19 111.6(8)
N4 C17 H17 108.9
C18 C17 H17 108.9
C19 C17 H17 108.9
C20 C19 C17 114.7(8)
C20 C19 H19A 108.6
C17 C19 H19A 108.6
C20 C19 H19B 108.6
C17 C19 H19B 108.6
H19A C19 H19B 107.6
O12 C18 O16 123.1(10)
O12 C18 C17 121.2(10)
O16 C18 C17 115.7(9)
C42 C41 Se9 118.2(9)
C42 C41 H41 120.9
Se9 C41 H41 120.9
C41 C42 Se10 121.0(10)
C41 C42 H42 119.5
Se10 C42 H42 119.5
C22 C21 Se1 117.7(12)
C22 C21 H21 121.2
Se1 C21 H21 121.2
C21 C22 Se2 120.9(12)
C21 C22 H22 119.5
Se2 C22 H22 119.6
C32 C31 Se6 120.6(12)
C32 C31 H31 119.7
Se6 C31 H31 119.7
C46 C45 Se11 118.7(11)
C46 C45 H45 120.7
Se11 C45 H45 120.7
C36 C35 Se8 120.6(11)
C36 C35 H35 119.7
Se8 C35 H35 119.7
C25 C26 Se3 120.6(12)
C25 C26 H26 119.7
Se3 C26 H26 119.7
C45 C46 Se12 120.1(10)
C45 C46 H46 120.0
Se12 C46 H46 120.0
C26 C25 Se4 117.9(11)
C26 C25 H25 121.0
Se4 C25 H25 121.0
C35 C36 Se7 118.9(11)
C35 C36 H36 120.5
Se7 C36 H36 120.5

loop_
_geom_bond_atom_site_label_1
_geom_bond_atom_site_label_2
_geom_bond_distance
Se8 C34 1.877(13)
Se8 C35 1.885(12)
Se7 C36 1.859(14)
Se7 C34 1.909(14)
Se3 C26 1.844(15)
Se3 C24 1.894(13)
Se4 C24 1.859(12)
Se4 C25 1.880(14)
Se1 C21 1.857(14)
Se1 C23 1.875(12)
Se6 C33 1.889(12)
Se6 C31 1.889(13)
Se5 C32 1.861(15)
Se5 C33 1.898(12)
Se2 C22 1.786(16)
Se2 C23 1.880(13)
Se12 C46 1.848(13)
Se12 C44 1.928(11)
Se11 C45 1.861(13)
Se11 C44 1.880(11)
Se10 C43 1.875(11)
Se10 C42 1.877(11)
Se9 C41 1.900(12)
Se9 C43 1.908(12)
Fe1 O8 1.949(7)
Fe1 O5 1.954(7)
Fe1 O7 2.012(8)
Fe1 O6 2.019(7)
Fe1 N1 2.146(9)
Fe1 N2 2.148(8)
C33 C34 1.342(17)
C44 C43 1.331(16)
C23 C24 1.332(14)
C32 C31 1.309(17)
C32 H32 0.9500
O5 C1 1.281(12)
O7 C8 1.250(12)
O6 C4 1.298(12)
C8 O3 1.253(12)
C8 C7 1.559(14)
Fe2 O17 1.951(7)
Fe2 O18 1.957(7)
Fe2 O15 1.995(7)
Fe2 O16 2.002(7)
Fe2 N3 2.141(9)
Fe2 N4 2.149(8)
O2 C4 1.232(12)
N2 C7 1.490(13)
N2 C6 1.501(12)
N2 H2 0.84(12)
N1 C5 1.463(12)
N1 C3 1.477(13)
N1 H1 0.84(12)
O16 C18 1.311(12)
C16 N4 1.511(13)
C16 C15 1.516(14)
C16 H16A 0.9900
C16 H16B 0.9900
N4 C17 1.473(12)
N4 H4 0.83(12)
O18 C11 1.309(11)
O15 C14 1.323(13)
C4 C3 1.557(14)
O1 C1 1.236(12)
O8 C10 1.329(12)
C3 C2 1.514(14)
C3 H3 1.0000
C1 C2 1.567(14)
C9 C10 1.512(15)
C9 C7 1.543(14)
C9 H9A 0.9900
C9 H9B 0.9900
C7 H7 1.0000
O17 C20 1.313(13)
C13 N3 1.446(13)
C13 C12 1.544(15)
C13 C14 1.562(15)
C13 H13 1.0000
C12 C11 1.502(14)
C12 H12A 0.9900
C12 H12B 0.9900
N3 C15 1.479(13)
N3 H3A 0.85(12)
C5 C6 1.502(13)
C5 H5A 0.9900
C5 H5B 0.9900
O13 C11 1.234(12)
O14 C14 1.218(13)
O4 C10 1.225(13)
C2 H2A 0.9900
C2 H2B 0.9900
C6 H6A 0.9900
C6 H6B 0.9900
C15 H15A 0.9900
C15 H15B 0.9900
O11 C20 1.252(12)
C20 C19 1.519(13)
O12 C18 1.236(12)
C17 C18 1.517(14)
C17 C19 1.546(14)
C17 H17 1.0000
C19 H19A 0.9900
C19 H19B 0.9900
C41 C42 1.328(15)
C41 H41 0.9500
C42 H42 0.9500
C21 C22 1.359(18)
C21 H21 0.9500
C22 H22 0.9500
C31 H31 0.9500
C45 C46 1.348(16)
C45 H45 0.9500
C35 C36 1.325(16)
C35 H35 0.9500
C26 C25 1.345(19)
C26 H26 0.9500
C46 H46 0.9500
C25 H25 0.9500
C36 H36 0.9500
